data_7134550
loop_
_publ_author_name
'Shan, Changkai'
'Dai, Chenshu'
'Yao, Shenglai'
'Zhu, Jun'
'Driess, Matthias'

_publ_section_title
;
 Unprecedented bis(silylene)-supported silylone--metal complexes with
 Si0\\rightarrow CuI, Si0\\rightarrow NiI, and Si0\\rightarrow NiII dative
 bonds
;
_journal_issue 49
_journal_name_full 'Chemical Communications'
_journal_page_first 8875
_journal_page_last 8878
_journal_paper_doi 10.1039/D5CC02098K
_journal_volume 61
_journal_year 2025
_chemical_formula_moiety 'C61 H97 B10 N6 Ni Si3, 2(C7 H8)'
_chemical_formula_sum 'C75 H113 B10 N6 Ni Si3'
_chemical_formula_weight 1349.79
_space_group_crystal_system monoclinic
_space_group_IT_number 15
_space_group_name_Hall '-C 2yc'
_space_group_name_H-M_alt 'C 1 2/c 1'
_atom_sites_solution_hydrogens geom
_audit_creation_date 2025-05-02
_audit_creation_method
;
Olex2 1.5-alpha
(compiled 2024.02.16 svn.r378c4104 for OlexSys, GUI svn.r6928)
;
_audit_update_record
;
2025-05-02 deposited with the CCDC.	2025-05-15 downloaded from the CCDC.
;
_cell_angle_alpha 90
_cell_angle_beta 106.870(2)
_cell_angle_gamma 90
_cell_formula_units_Z 4
_cell_length_a 20.2917(4)
_cell_length_b 15.5689(2)
_cell_length_c 25.7309(4)
_cell_measurement_reflns_used 5990
_cell_measurement_temperature 150(2)
_cell_measurement_theta_max 72.5070
_cell_measurement_theta_min 3.5440
_cell_volume 7779.1(2)
_computing_cell_refinement 'CrysAlisPro 1.171.40.67a (Rigaku OD, 2019)'
_computing_data_collection 'CrysAlisPro 1.171.40.67a (Rigaku OD, 2019)'
_computing_data_reduction 'CrysAlisPro 1.171.40.67a (Rigaku OD, 2019)'
_computing_molecular_graphics 'Olex2 1.5-alpha (Dolomanov et al., 2009)'
_computing_publication_material 'Olex2 1.5-alpha (Dolomanov et al., 2009)'
_computing_structure_refinement 'SHELXL 2014/7 (Sheldrick, 2015)'
_diffrn_ambient_temperature 150.00
_diffrn_measured_fraction_theta_full 0.985
_diffrn_measured_fraction_theta_max 0.985
_diffrn_measurement_device 'four-circle diffractometer'
_diffrn_measurement_device_type 'SuperNova, Single source at offset/far, Atlas'
_diffrn_radiation_type CuK\a
_diffrn_radiation_wavelength 1.54184
_diffrn_reflns_av_R_equivalents 0.0315
_diffrn_reflns_av_unetI/netI 0.0405
_diffrn_reflns_Laue_measured_fraction_full 0.985
_diffrn_reflns_Laue_measured_fraction_max 0.985
_diffrn_reflns_limit_h_max 24
_diffrn_reflns_limit_h_min -24
_diffrn_reflns_limit_k_max 12
_diffrn_reflns_limit_k_min -18
_diffrn_reflns_limit_l_max 29
_diffrn_reflns_limit_l_min -30
_diffrn_reflns_number 14261
_diffrn_reflns_point_group_measured_fraction_full 0.985
_diffrn_reflns_point_group_measured_fraction_max 0.985
_diffrn_reflns_theta_full 67.496
_diffrn_reflns_theta_max 67.496
_diffrn_reflns_theta_min 3.590
_exptl_absorpt_coefficient_mu 1.128
_exptl_absorpt_correction_T_max 1.00000
_exptl_absorpt_correction_T_min 0.82729
_exptl_absorpt_correction_type multi-scan
_exptl_absorpt_process_details
;
CrysAlisPro 1.171.40.67a (Rigaku Oxford Diffraction, 2019)
Empirical absorption correction using spherical harmonics,
 implemented in SCALE3 ABSPACK scaling algorithm.
;
_exptl_crystal_colour brown
_exptl_crystal_colour_primary brown
_exptl_crystal_density_diffrn 1.153
_exptl_crystal_description prism
_exptl_crystal_F_000 2900
_exptl_crystal_size_max 0.21
_exptl_crystal_size_mid 0.07
_exptl_crystal_size_min 0.05
_refine_diff_density_max 0.743
_refine_diff_density_min -0.345
_refine_diff_density_rms 0.057
_refine_ls_extinction_method none
_refine_ls_goodness_of_fit_ref 1.053
_refine_ls_hydrogen_treatment constr
_refine_ls_matrix_type full
_refine_ls_number_parameters 471
_refine_ls_number_reflns 6912
_refine_ls_number_restraints 27
_refine_ls_restrained_S_all 1.052
_refine_ls_R_factor_all 0.0570
_refine_ls_R_factor_gt 0.0470
_refine_ls_shift/su_max 0.001
_refine_ls_shift/su_mean 0.000
_refine_ls_structure_factor_coef Fsqd
_refine_ls_weighting_details 'w=1/[\s^2^(Fo^2^)+(0.0783P)^2^+2.9488P] where P=(Fo^2^+2Fc^2^)/3'
_refine_ls_weighting_scheme calc
_refine_ls_wR_factor_gt 0.1231
_refine_ls_wR_factor_ref 0.1329
_reflns_Friedel_coverage 0.000
_reflns_number_gt 5782
_reflns_number_total 6912
_reflns_threshold_expression 'I > 2\s(I)'
_cod_data_source_file d5cc02098k2.cif
_cod_data_source_block 3
_cod_depositor_comments 'Adding full bibliography for 7134548--7134551.cif.'
_cod_database_code 7134550
_shelx_shelxl_version_number 2014/7
_shelx_space_group_comment
;
The symmetry employed for this shelxl refinement is uniquely defined
by the following loop, which should always be used as a source of
symmetry information in preference to the above space-group names.
They are only intended as comments.
;
_shelx_estimated_absorpt_t_max 0.946
_shelx_estimated_absorpt_t_min 0.798
_olex2_refinement_description
;
1. Fixed Uiso
 At 1.2 times of:
  All B(H) groups, All C(H) groups
 At 1.5 times of:
  All C(H,H,H) groups
2. Restrained distances
 C26-C21 \\sim C26B-C21
 with sigma of 0.02
 C27B-C26B \\sim C26-C27
 with sigma of 0.02
 C26-C28 \\sim C28B-C26B
 with sigma of 0.02
3. Uiso/Uaniso restraints and constraints
C26 \\sim C28 \\sim C27: within 2A with sigma of 0.04 and sigma for terminal
atoms of 0.08 within 2A
C26B \\sim C28B \\sim C27B: within 2A with sigma of 0.04 and sigma for terminal
atoms of 0.08 within 2A
4. Others
 Fixed Sof: C26(0.5) H26(0.5) C27(0.5) H27A(0.5) H27B(0.5) H27C(0.5) C28(0.5)
 H28A(0.5) H28B(0.5) H28C(0.5) C26B(0.5) H26B(0.5) C27B(0.5) H27D(0.5)
 H27E(0.5) H27F(0.5) C28B(0.5) H28D(0.5) H28E(0.5) H28F(0.5)
5.a Ternary CH refined with riding coordinates:
 C29(H29), C26(H26), C26B(H26B)
5.b Aromatic/amide H refined with riding coordinates:
 C4(H4), C5(H5), C6(H6), C7(H7), C8(H8), C17(H17), C22(H22), C23(H23),
 C24(H24), C34(H34), C35(H35), C36(H36), C37(H37), C38(H38)
5.c Idealised Me refined as rotating group:
 C10(H10A,H10B,H10C), C11(H11A,H11B,H11C), C12(H12A,H12B,H12C), C14(H14A,H14B,
 H14C), C15(H15A,H15B,H15C), C16(H16A,H16B,H16C), C19(H19A,H19B,H19C), C30(H30A,
 H30B,H30C), C31(H31A,H31B,H31C), C27(H27A,H27B,H27C), C28(H28A,H28B,H28C),
 C27B(H27D,H27E,H27F), C28B(H28D,H28E,H28F), C32(H32A,H32B,H32C)
5.d Boron cage BH refined with riding coordinates:
 B1(H1), B2(H2), B3(H3), B4(H4A), B5(H5A)
;
_olex2_submission_special_instructions 'No special instructions were received'

loop_
_space_group_symop_operation_xyz
'x, y, z'
'-x, y, -z+1/2'
'x+1/2, y+1/2, z'
'-x+1/2, y+1/2, -z+1/2'
'-x, -y, -z'
'x, -y, z-1/2'
'-x+1/2, -y+1/2, -z'
'x+1/2, -y+1/2, z-1/2'

loop_
_atom_site_label
_atom_site_type_symbol
_atom_site_fract_x
_atom_site_fract_y
_atom_site_fract_z
_atom_site_U_iso_or_equiv
_atom_site_adp_type
_atom_site_occupancy
_atom_site_site_symmetry_order
_atom_site_calc_flag
_atom_site_refinement_flags_posn
_atom_site_refinement_flags_adp
_atom_site_refinement_flags_occupancy
_atom_site_disorder_assembly
_atom_site_disorder_group
Ni1 Ni 0.5000 0.47584(3) 0.7500 0.02436(13) Uani 1 2 d S T P . .
Si1 Si 0.5000 0.32938(4) 0.7500 0.02847(18) Uani 1 2 d S T P . .
Si2 Si 0.47634(2) 0.22430(3) 0.68840(2) 0.02189(13) Uani 1 1 d . . . . .
N1 N 0.51081(8) 0.21787(10) 0.62903(6) 0.0249(3) Uani 1 1 d . . . . .
N2 N 0.40356(8) 0.21504(11) 0.62552(6) 0.0268(3) Uani 1 1 d . . . . .
N3 N 0.54899(8) 0.55826(10) 0.71966(6) 0.0271(3) Uani 1 1 d . . . . .
C1 C 0.48384(10) 0.10803(12) 0.71618(7) 0.0249(4) Uani 1 1 d . . . . .
C2 C 0.44713(10) 0.21170(12) 0.59524(7) 0.0259(4) Uani 1 1 d . . . . .
C3 C 0.42854(10) 0.19654(14) 0.53538(8) 0.0300(4) Uani 1 1 d . . . . .
C4 C 0.43558(12) 0.11317(15) 0.51789(9) 0.0377(5) Uani 1 1 d . . . . .
H4 H 0.4508 0.0682 0.5435 0.045 Uiso 1 1 calc R U . . .
C5 C 0.42001(14) 0.09673(17) 0.46247(10) 0.0468(6) Uani 1 1 d . . . . .
H5 H 0.4248 0.0401 0.4503 0.056 Uiso 1 1 calc R U . . .
C6 C 0.39778(12) 0.16172(18) 0.42503(9) 0.0447(6) Uani 1 1 d . . . . .
H6 H 0.3874 0.1498 0.3873 0.054 Uiso 1 1 calc R U . . .
C7 C 0.39057(11) 0.24439(17) 0.44245(8) 0.0384(5) Uani 1 1 d . . . . .
H7 H 0.3752 0.2892 0.4167 0.046 Uiso 1 1 calc R U . . .
C8 C 0.40588(10) 0.26172(14) 0.49765(8) 0.0325(4) Uani 1 1 d . . . . .
H8 H 0.4008 0.3184 0.5096 0.039 Uiso 1 1 calc R U . . .
C9 C 0.57840(10) 0.22763(13) 0.61716(8) 0.0289(4) Uani 1 1 d . . . . .
C10 C 0.60858(11) 0.13987(15) 0.61032(10) 0.0393(5) Uani 1 1 d . . . . .
H10A H 0.6164 0.1069 0.6440 0.059 Uiso 1 1 calc R U . . .
H10B H 0.6524 0.1477 0.6020 0.059 Uiso 1 1 calc R U . . .
H10C H 0.5763 0.1087 0.5805 0.059 Uiso 1 1 calc R U . . .
C11 C 0.57153(11) 0.28107(15) 0.56618(9) 0.0372(5) Uani 1 1 d . . . . .
H11A H 0.5461 0.2482 0.5341 0.056 Uiso 1 1 calc R U . . .
H11B H 0.6175 0.2951 0.5634 0.056 Uiso 1 1 calc R U . . .
H11C H 0.5466 0.3343 0.5683 0.056 Uiso 1 1 calc R U . . .
C12 C 0.62639(11) 0.27464(15) 0.66542(9) 0.0359(5) Uani 1 1 d . . . . .
H12A H 0.6079 0.3320 0.6685 0.054 Uiso 1 1 calc R U . . .
H12B H 0.6721 0.2800 0.6601 0.054 Uiso 1 1 calc R U . . .
H12C H 0.6300 0.2422 0.6988 0.054 Uiso 1 1 calc R U . . .
C13 C 0.32719(10) 0.22207(14) 0.60910(8) 0.0297(4) Uani 1 1 d . . . . .
C14 C 0.30674(11) 0.31323(15) 0.58922(9) 0.0370(5) Uani 1 1 d . . . . .
H14A H 0.3303 0.3543 0.6173 0.055 Uiso 1 1 calc R U . . .
H14B H 0.2568 0.3200 0.5815 0.055 Uiso 1 1 calc R U . . .
H14C H 0.3200 0.3239 0.5561 0.055 Uiso 1 1 calc R U . . .
C15 C 0.30462(10) 0.20562(15) 0.66005(8) 0.0346(5) Uani 1 1 d . . . . .
H15A H 0.3142 0.1457 0.6715 0.052 Uiso 1 1 calc R U . . .
H15B H 0.2551 0.2168 0.6521 0.052 Uiso 1 1 calc R U . . .
H15C H 0.3301 0.2438 0.6893 0.052 Uiso 1 1 calc R U . . .
C16 C 0.29316(11) 0.15558(16) 0.56589(9) 0.0388(5) Uani 1 1 d . . . . .
H16A H 0.3025 0.1701 0.5316 0.058 Uiso 1 1 calc R U . . .
H16B H 0.2433 0.1555 0.5605 0.058 Uiso 1 1 calc R U . . .
H16C H 0.3119 0.0985 0.5779 0.058 Uiso 1 1 calc R U . . .
C17 C 0.5000 0.68230(17) 0.7500 0.0328(6) Uani 1 2 d S T P . .
H17 H 0.5000 0.7433 0.7500 0.039 Uiso 1 2 calc R U P . .
C18 C 0.54278(11) 0.64320(13) 0.72304(8) 0.0295(4) Uani 1 1 d . . . . .
C19 C 0.58157(14) 0.70384(14) 0.69630(10) 0.0407(5) Uani 1 1 d . . . . .
H19A H 0.6279 0.6811 0.7004 0.061 Uiso 1 1 calc R U . . .
H19B H 0.5851 0.7604 0.7136 0.061 Uiso 1 1 calc R U . . .
H19C H 0.5568 0.7092 0.6576 0.061 Uiso 1 1 calc R U . . .
C20 C 0.59040(10) 0.53000(12) 0.68657(8) 0.0297(4) Uani 1 1 d . . . . .
C21 C 0.65916(12) 0.50547(14) 0.71106(11) 0.0402(5) Uani 1 1 d D . . . .
C22 C 0.70025(13) 0.48725(16) 0.67750(13) 0.0503(6) Uani 1 1 d . . . . .
H22 H 0.7470 0.4713 0.6933 0.060 Uiso 1 1 calc R U . . .
C23 C 0.67430(15) 0.49201(16) 0.62196(13) 0.0533(7) Uani 1 1 d . . . . .
H23 H 0.7036 0.4815 0.5998 0.064 Uiso 1 1 calc R U . . .
C24 C 0.60576(15) 0.51205(16) 0.59817(11) 0.0474(6) Uani 1 1 d . . . . .
H24 H 0.5881 0.5130 0.5597 0.057 Uiso 1 1 calc R U . . .
C25 C 0.56194(12) 0.53100(13) 0.62969(9) 0.0348(4) Uani 1 1 d . . . . .
C29 C 0.48609(12) 0.54998(15) 0.60466(8) 0.0382(5) Uani 1 1 d . . . . .
H29 H 0.4709 0.5860 0.6312 0.046 Uiso 1 1 calc R U . . .
C30 C 0.44474(16) 0.4675(2) 0.59706(15) 0.0658(9) Uani 1 1 d . . . . .
H30A H 0.4581 0.4305 0.5710 0.099 Uiso 1 1 calc R U . . .
H30B H 0.3955 0.4809 0.5833 0.099 Uiso 1 1 calc R U . . .
H30C H 0.4538 0.4376 0.6320 0.099 Uiso 1 1 calc R U . . .
C31 C 0.46941(16) 0.5998(2) 0.55165(11) 0.0566(7) Uani 1 1 d . . . . .
H31A H 0.4951 0.6540 0.5574 0.085 Uiso 1 1 calc R U . . .
H31B H 0.4199 0.6119 0.5391 0.085 Uiso 1 1 calc R U . . .
H31C H 0.4825 0.5656 0.5242 0.085 Uiso 1 1 calc R U . . .
B1 B 0.56804(12) 0.07872(14) 0.74426(9) 0.0279(4) Uani 1 1 d . . . . .
H1 H 0.6128 0.1178 0.7405 0.033 Uiso 1 1 calc R U . . .
B2 B 0.42922(12) 0.02187(14) 0.69524(9) 0.0308(5) Uani 1 1 d . . . . .
H2 H 0.3826 0.0228 0.6590 0.037 Uiso 1 1 calc R U . . .
B3 B 0.51346(12) 0.02149(14) 0.68836(9) 0.0304(5) Uani 1 1 d . . . . .
H3 H 0.5222 0.0219 0.6473 0.037 Uiso 1 1 calc R U . . .
B4 B 0.48214(13) -0.07065(15) 0.71404(10) 0.0358(5) Uani 1 1 d . . . . .
H4A H 0.4703 -0.1319 0.6903 0.043 Uiso 1 1 calc R U . . .
B5 B 0.56893(13) -0.03522(15) 0.74414(10) 0.0342(5) Uani 1 1 d . . . . .
H5A H 0.6144 -0.0726 0.7402 0.041 Uiso 1 1 calc R U . . .
C26 C 0.6924(9) 0.4998(9) 0.7707(5) 0.072(6) Uani 0.5 1 d D U P A 1
H26 H 0.6559 0.5026 0.7898 0.086 Uiso 0.5 1 calc R U P A 1
C27 C 0.7294(7) 0.4146(7) 0.7833(5) 0.079(3) Uani 0.5 1 d D U P A 1
H27A H 0.6974 0.3680 0.7676 0.119 Uiso 0.5 1 calc R U P A 1
H27B H 0.7467 0.4071 0.8227 0.119 Uiso 0.5 1 calc R U P A 1
H27C H 0.7681 0.4136 0.7677 0.119 Uiso 0.5 1 calc R U P A 1
C28 C 0.7386(7) 0.5758(8) 0.7868(6) 0.138(6) Uani 0.5 1 d D U P A 1
H28A H 0.7738 0.5745 0.7675 0.207 Uiso 0.5 1 calc R U P A 1
H28B H 0.7610 0.5744 0.8261 0.207 Uiso 0.5 1 calc R U P A 1
H28C H 0.7114 0.6286 0.7774 0.207 Uiso 0.5 1 calc R U P A 1
C26B C 0.6838(7) 0.5015(6) 0.7738(3) 0.037(3) Uani 0.5 1 d D U P A 2
H26B H 0.6446 0.4790 0.7861 0.045 Uiso 0.5 1 calc R U P A 2
C27B C 0.7464(4) 0.4429(6) 0.7984(4) 0.0487(18) Uani 0.5 1 d D U P A 2
H27D H 0.7371 0.3854 0.7825 0.073 Uiso 0.5 1 calc R U P A 2
H27E H 0.7548 0.4393 0.8378 0.073 Uiso 0.5 1 calc R U P A 2
H27F H 0.7871 0.4669 0.7905 0.073 Uiso 0.5 1 calc R U P A 2
C28B C 0.7047(4) 0.5889(6) 0.8018(3) 0.0579(17) Uani 0.5 1 d D U P A 2
H28D H 0.7388 0.6164 0.7870 0.087 Uiso 0.5 1 calc R U P A 2
H28E H 0.7246 0.5801 0.8409 0.087 Uiso 0.5 1 calc R U P A 2
H28F H 0.6639 0.6257 0.7953 0.087 Uiso 0.5 1 calc R U P A 2
C32 C 0.7590(3) 0.4470(4) 0.4748(3) 0.1223(19) Uani 1 1 d . . . . .
H32A H 0.7921 0.4794 0.4613 0.183 Uiso 1 1 calc R U . . .
H32B H 0.7308 0.4870 0.4886 0.183 Uiso 1 1 calc R U . . .
H32C H 0.7293 0.4130 0.4451 0.183 Uiso 1 1 calc R U . . .
C33 C 0.7971(3) 0.3883(3) 0.5196(2) 0.0967(13) Uani 1 1 d . . . . .
C34 C 0.7644(2) 0.3377(3) 0.5499(3) 0.1062(16) Uani 1 1 d . . . . .
H34 H 0.7157 0.3413 0.5419 0.127 Uiso 1 1 calc R U . . .
C35 C 0.7988(3) 0.2841(4) 0.5901(3) 0.1182(18) Uani 1 1 d . . . . .
H35 H 0.7742 0.2518 0.6097 0.142 Uiso 1 1 calc R U . . .
C36 C 0.8644(4) 0.2766(4) 0.6020(2) 0.1179(18) Uani 1 1 d . . . . .
H36 H 0.8880 0.2373 0.6293 0.142 Uiso 1 1 calc R U . . .
C37 C 0.9000(2) 0.3246(3) 0.57551(17) 0.0898(12) Uani 1 1 d . . . . .
H37 H 0.9487 0.3191 0.5860 0.108 Uiso 1 1 calc R U . . .
C38 C 0.8700(2) 0.3808(3) 0.53442(17) 0.0884(12) Uani 1 1 d . . . . .
H38 H 0.8967 0.4132 0.5167 0.106 Uiso 1 1 calc R U . . .

loop_
_atom_site_aniso_label
_atom_site_aniso_U_11
_atom_site_aniso_U_22
_atom_site_aniso_U_33
_atom_site_aniso_U_23
_atom_site_aniso_U_13
_atom_site_aniso_U_12
Ni1 0.0320(2) 0.0193(2) 0.0246(2) 0.000 0.01253(18) 0.000
Si1 0.0470(4) 0.0193(3) 0.0186(3) 0.000 0.0087(3) 0.000
Si2 0.0283(2) 0.0208(2) 0.0178(2) -0.00039(17) 0.00853(18) -0.00109(18)
N1 0.0304(8) 0.0261(8) 0.0201(7) 0.0001(6) 0.0107(6) -0.0024(6)
N2 0.0303(8) 0.0319(8) 0.0193(7) -0.0008(6) 0.0089(6) -0.0015(6)
N3 0.0356(8) 0.0235(8) 0.0246(7) -0.0012(6) 0.0126(6) -0.0026(6)
C1 0.0327(9) 0.0220(9) 0.0213(9) -0.0020(7) 0.0098(7) -0.0025(7)
C2 0.0341(9) 0.0231(9) 0.0218(9) -0.0008(7) 0.0099(7) -0.0019(7)
C3 0.0330(9) 0.0373(11) 0.0215(9) -0.0053(8) 0.0108(7) -0.0068(8)
C4 0.0488(12) 0.0376(11) 0.0287(10) -0.0065(9) 0.0141(9) -0.0045(9)
C5 0.0604(14) 0.0482(14) 0.0355(12) -0.0174(10) 0.0200(11) -0.0106(11)
C6 0.0484(12) 0.0658(16) 0.0216(9) -0.0117(10) 0.0130(9) -0.0128(11)
C7 0.0371(10) 0.0577(14) 0.0219(9) 0.0014(9) 0.0109(8) -0.0083(10)
C8 0.0358(10) 0.0391(11) 0.0236(9) -0.0010(8) 0.0102(8) -0.0048(9)
C9 0.0317(9) 0.0325(10) 0.0267(9) -0.0014(8) 0.0152(8) -0.0027(8)
C10 0.0389(11) 0.0410(12) 0.0446(12) -0.0050(10) 0.0224(9) 0.0020(9)
C11 0.0382(11) 0.0455(12) 0.0332(10) 0.0051(9) 0.0186(9) -0.0040(9)
C12 0.0352(10) 0.0448(12) 0.0315(10) -0.0044(9) 0.0157(8) -0.0083(9)
C13 0.0282(9) 0.0384(11) 0.0229(9) 0.0009(8) 0.0079(7) -0.0018(8)
C14 0.0339(10) 0.0440(12) 0.0346(11) 0.0053(9) 0.0123(8) 0.0033(9)
C15 0.0310(9) 0.0475(12) 0.0277(10) 0.0021(9) 0.0126(8) -0.0031(9)
C16 0.0355(10) 0.0486(13) 0.0308(10) -0.0058(9) 0.0074(8) -0.0081(9)
C17 0.0547(17) 0.0186(12) 0.0299(13) 0.000 0.0196(13) 0.000
C18 0.0427(10) 0.0247(9) 0.0233(9) 0.0001(7) 0.0132(8) -0.0044(8)
C19 0.0632(14) 0.0267(10) 0.0405(11) -0.0018(9) 0.0282(11) -0.0089(10)
C20 0.0386(10) 0.0224(9) 0.0347(10) -0.0020(8) 0.0209(8) -0.0063(8)
C21 0.0379(11) 0.0318(11) 0.0554(14) 0.0001(10) 0.0207(10) -0.0080(9)
C22 0.0432(12) 0.0394(13) 0.0799(19) 0.0005(12) 0.0363(13) -0.0041(10)
C23 0.0613(15) 0.0388(12) 0.082(2) -0.0055(13) 0.0557(15) -0.0065(11)
C24 0.0737(17) 0.0369(12) 0.0461(13) -0.0095(10) 0.0401(12) -0.0139(11)
C25 0.0517(12) 0.0247(9) 0.0355(11) -0.0042(8) 0.0246(9) -0.0066(9)
C29 0.0544(12) 0.0368(11) 0.0261(10) -0.0013(9) 0.0159(9) -0.0050(10)
C30 0.0537(15) 0.0509(16) 0.081(2) 0.0180(15) 0.0005(14) -0.0130(13)
C31 0.0704(17) 0.0586(16) 0.0393(13) 0.0135(12) 0.0135(12) -0.0078(13)
B1 0.0345(10) 0.0256(10) 0.0256(10) -0.0021(8) 0.0120(8) 0.0007(9)
B2 0.0398(11) 0.0235(10) 0.0303(11) -0.0025(9) 0.0121(9) -0.0051(9)
B3 0.0415(12) 0.0228(10) 0.0298(11) -0.0052(9) 0.0148(9) -0.0004(9)
B4 0.0487(13) 0.0227(10) 0.0376(12) -0.0026(9) 0.0151(10) -0.0009(10)
B5 0.0441(12) 0.0253(11) 0.0347(12) -0.0021(9) 0.0136(10) 0.0036(10)
C26 0.031(5) 0.094(10) 0.093(11) -0.004(7) 0.022(5) -0.011(5)
C27 0.099(9) 0.073(7) 0.065(7) 0.021(5) 0.023(6) -0.003(5)
C28 0.127(10) 0.114(9) 0.109(10) 0.018(8) -0.065(8) -0.051(9)
C26B 0.024(4) 0.046(5) 0.037(4) 0.009(3) 0.002(3) 0.000(3)
C27B 0.034(3) 0.062(5) 0.051(4) 0.015(3) 0.014(3) 0.001(3)
C28B 0.047(3) 0.076(4) 0.041(3) -0.013(3) -0.003(3) -0.009(3)
C32 0.114(4) 0.123(4) 0.131(5) -0.043(4) 0.038(3) 0.006(3)
C33 0.125(4) 0.074(2) 0.095(3) -0.024(2) 0.038(3) 0.005(2)
C34 0.082(3) 0.102(3) 0.158(5) 0.006(3) 0.073(3) 0.002(2)
C35 0.125(4) 0.122(4) 0.129(5) 0.014(4) 0.071(4) 0.008(3)
C36 0.141(5) 0.125(4) 0.101(4) -0.034(3) 0.056(3) -0.031(4)
C37 0.091(3) 0.112(3) 0.071(2) -0.013(2) 0.031(2) -0.012(2)
C38 0.099(3) 0.099(3) 0.067(2) -0.025(2) 0.025(2) -0.024(2)

loop_
_atom_type_symbol
_atom_type_description
_atom_type_scat_dispersion_real
_atom_type_scat_dispersion_imag
_atom_type_scat_source
C C 0.0181 0.0091 'International Tables Vol C Tables 4.2.6.8 and 6.1.1.4'
H H 0.0000 0.0000 'International Tables Vol C Tables 4.2.6.8 and 6.1.1.4'
B B 0.0090 0.0039 'International Tables Vol C Tables 4.2.6.8 and 6.1.1.4'
N N 0.0311 0.0180 'International Tables Vol C Tables 4.2.6.8 and 6.1.1.4'
Ni Ni -3.0029 0.5091 'International Tables Vol C Tables 4.2.6.8 and 6.1.1.4'
Si Si 0.2541 0.3302 'International Tables Vol C Tables 4.2.6.8 and 6.1.1.4'

loop_
_geom_angle_atom_site_label_1
_geom_angle_atom_site_label_2
_geom_angle_atom_site_label_3
_geom_angle
_geom_angle_site_symmetry_1
_geom_angle_site_symmetry_3
_geom_angle_publ_flag
N3 Ni1 Si1 131.88(5) . . ?
N3 Ni1 Si1 131.88(5) 2_656 . ?
N3 Ni1 N3 96.25(10) 2_656 . ?
Si2 Si1 Ni1 137.162(17) 2_656 . ?
Si2 Si1 Ni1 137.162(17) . . ?
Si2 Si1 Si2 85.68(3) . 2_656 ?
Si1 Si2 C2 137.62(5) . . ?
N1 Si2 Si1 124.67(5) . . ?
N1 Si2 C1 104.19(8) . . ?
N1 Si2 C2 35.40(7) . . ?
N2 Si2 Si1 129.06(6) . . ?
N2 Si2 N1 70.89(7) . . ?
N2 Si2 C1 101.94(8) . . ?
N2 Si2 C2 35.49(7) . . ?
C1 Si2 Si1 116.47(6) . . ?
C1 Si2 C2 105.86(7) . . ?
C2 N1 Si2 90.87(12) . . ?
C2 N1 C9 130.20(16) . . ?
C9 N1 Si2 138.41(12) . . ?
C2 N2 Si2 91.00(12) . . ?
C2 N2 C13 130.34(16) . . ?
C13 N2 Si2 138.00(13) . . ?
C18 N3 Ni1 124.44(14) . . ?
C18 N3 C20 115.30(16) . . ?
C20 N3 Ni1 119.98(12) . . ?
C1 C1 Si2 110.44(5) 2_656 . ?
C1 C1 B1 60.53(13) 2_656 2_656 ?
C1 C1 B1 61.25(13) 2_656 . ?
C1 C1 B2 110.35(13) 2_656 . ?
C1 C1 B3 110.82(13) 2_656 . ?
B1 C1 Si2 117.99(13) 2_656 . ?
B1 C1 Si2 111.52(12) . . ?
B1 C1 B1 112.68(15) . 2_656 ?
B1 C1 B2 113.37(15) . . ?
B1 C1 B3 62.55(13) . . ?
B2 C1 Si2 129.62(13) . . ?
B2 C1 B1 62.05(12) . 2_656 ?
B3 C1 Si2 125.46(13) . . ?
B3 C1 B1 112.74(15) . 2_656 ?
B3 C1 B2 61.93(13) . . ?
N1 C2 Si2 53.73(9) . . ?
N1 C2 N2 107.23(16) . . ?
N1 C2 C3 126.13(17) . . ?
N2 C2 Si2 53.50(9) . . ?
N2 C2 C3 126.46(17) . . ?
C3 C2 Si2 175.79(15) . . ?
C4 C3 C2 117.44(19) . . ?
C8 C3 C2 122.61(19) . . ?
C8 C3 C4 119.94(18) . . ?
C3 C4 H4 120.4 . . ?
C5 C4 C3 119.2(2) . . ?
C5 C4 H4 120.4 . . ?
C4 C5 H5 119.6 . . ?
C6 C5 C4 120.8(2) . . ?
C6 C5 H5 119.6 . . ?
C5 C6 H6 120.0 . . ?
C5 C6 C7 119.96(19) . . ?
C7 C6 H6 120.0 . . ?
C6 C7 H7 120.1 . . ?
C6 C7 C8 119.9(2) . . ?
C8 C7 H7 120.1 . . ?
C3 C8 C7 120.2(2) . . ?
C3 C8 H8 119.9 . . ?
C7 C8 H8 119.9 . . ?
N1 C9 C10 110.75(16) . . ?
N1 C9 C11 111.73(16) . . ?
N1 C9 C12 106.80(15) . . ?
C11 C9 C10 109.17(17) . . ?
C12 C9 C10 109.91(18) . . ?
C12 C9 C11 108.42(17) . . ?
C9 C10 H10A 109.5 . . ?
C9 C10 H10B 109.5 . . ?
C9 C10 H10C 109.5 . . ?
H10A C10 H10B 109.5 . . ?
H10A C10 H10C 109.5 . . ?
H10B C10 H10C 109.5 . . ?
C9 C11 H11A 109.5 . . ?
C9 C11 H11B 109.5 . . ?
C9 C11 H11C 109.5 . . ?
H11A C11 H11B 109.5 . . ?
H11A C11 H11C 109.5 . . ?
H11B C11 H11C 109.5 . . ?
C9 C12 H12A 109.5 . . ?
C9 C12 H12B 109.5 . . ?
C9 C12 H12C 109.5 . . ?
H12A C12 H12B 109.5 . . ?
H12A C12 H12C 109.5 . . ?
H12B C12 H12C 109.5 . . ?
N2 C13 C14 108.88(16) . . ?
N2 C13 C15 106.88(15) . . ?
N2 C13 C16 111.72(17) . . ?
C14 C13 C15 108.85(18) . . ?
C14 C13 C16 111.39(17) . . ?
C16 C13 C15 108.98(17) . . ?
C13 C14 H14A 109.5 . . ?
C13 C14 H14B 109.5 . . ?
C13 C14 H14C 109.5 . . ?
H14A C14 H14B 109.5 . . ?
H14A C14 H14C 109.5 . . ?
H14B C14 H14C 109.5 . . ?
C13 C15 H15A 109.5 . . ?
C13 C15 H15B 109.5 . . ?
C13 C15 H15C 109.5 . . ?
H15A C15 H15B 109.5 . . ?
H15A C15 H15C 109.5 . . ?
H15B C15 H15C 109.5 . . ?
C13 C16 H16A 109.5 . . ?
C13 C16 H16B 109.5 . . ?
C13 C16 H16C 109.5 . . ?
H16A C16 H16B 109.5 . . ?
H16A C16 H16C 109.5 . . ?
H16B C16 H16C 109.5 . . ?
C18 C17 H17 115.8 . . ?
C18 C17 H17 115.8 2_656 . ?
C18 C17 C18 128.4(3) 2_656 . ?
N3 C18 C17 123.24(19) . . ?
N3 C18 C19 121.10(19) . . ?
C17 C18 C19 115.66(19) . . ?
C18 C19 H19A 109.5 . . ?
C18 C19 H19B 109.5 . . ?
C18 C19 H19C 109.5 . . ?
H19A C19 H19B 109.5 . . ?
H19A C19 H19C 109.5 . . ?
H19B C19 H19C 109.5 . . ?
C21 C20 N3 119.68(19) . . ?
C21 C20 C25 121.5(2) . . ?
C25 C20 N3 118.76(18) . . ?
C20 C21 C26 124.8(8) . . ?
C20 C21 C26B 117.1(6) . . ?
C22 C21 C20 118.2(2) . . ?
C22 C21 C26 117.0(8) . . ?
C22 C21 C26B 124.7(6) . . ?
C21 C22 H22 119.5 . . ?
C23 C22 C21 121.1(2) . . ?
C23 C22 H22 119.5 . . ?
C22 C23 H23 119.8 . . ?
C22 C23 C24 120.3(2) . . ?
C24 C23 H23 119.8 . . ?
C23 C24 H24 119.4 . . ?
C23 C24 C25 121.2(2) . . ?
C25 C24 H24 119.4 . . ?
C20 C25 C29 120.22(19) . . ?
C24 C25 C20 117.5(2) . . ?
C24 C25 C29 122.2(2) . . ?
C25 C29 H29 107.2 . . ?
C25 C29 C30 110.2(2) . . ?
C25 C29 C31 114.5(2) . . ?
C30 C29 H29 107.2 . . ?
C30 C29 C31 110.2(2) . . ?
C31 C29 H29 107.2 . . ?
C29 C30 H30A 109.5 . . ?
C29 C30 H30B 109.5 . . ?
C29 C30 H30C 109.5 . . ?
H30A C30 H30B 109.5 . . ?
H30A C30 H30C 109.5 . . ?
H30B C30 H30C 109.5 . . ?
C29 C31 H31A 109.5 . . ?
C29 C31 H31B 109.5 . . ?
C29 C31 H31C 109.5 . . ?
H31A C31 H31B 109.5 . . ?
H31A C31 H31C 109.5 . . ?
H31B C31 H31C 109.5 . . ?
C1 B1 C1 58.22(13) . 2_656 ?
C1 B1 H1 123.6 . . ?
C1 B1 H1 123.8 2_656 . ?
C1 B1 B2 106.02(15) . 2_656 ?
C1 B1 B2 58.95(12) 2_656 2_656 ?
C1 B1 B3 58.78(12) . . ?
C1 B1 B3 105.45(16) 2_656 . ?
C1 B1 B5 105.97(16) . . ?
C1 B1 B5 105.90(16) 2_656 . ?
B2 B1 H1 121.7 2_656 . ?
B2 B1 B3 108.22(16) 2_656 . ?
B3 B1 H1 122.1 . . ?
B5 B1 H1 122.3 . . ?
B5 B1 B2 60.39(13) . 2_656 ?
B5 B1 B3 60.14(13) . . ?
C1 B2 B1 58.99(12) . 2_656 ?
C1 B2 H2 124.2 . . ?
C1 B2 B3 58.77(12) . . ?
C1 B2 B4 105.22(16) . . ?
C1 B2 B5 105.40(15) . 2_656 ?
B1 B2 H2 121.8 2_656 . ?
B1 B2 B4 107.60(16) 2_656 . ?
B1 B2 B5 59.72(13) 2_656 2_656 ?
B3 B2 B1 107.68(15) . 2_656 ?
B3 B2 H2 121.6 . . ?
B3 B2 B4 59.97(13) . . ?
B3 B2 B5 108.04(17) . 2_656 ?
B4 B2 H2 122.3 . . ?
B4 B2 B5 60.08(14) . 2_656 ?
B5 B2 H2 122.2 2_656 . ?
C1 B3 B1 58.68(11) . . ?
C1 B3 B2 59.30(12) . . ?
C1 B3 H3 124.0 . . ?
C1 B3 B4 105.86(16) . . ?
C1 B3 B5 105.62(15) . . ?
B1 B3 H3 121.8 . . ?
B1 B3 B5 59.79(13) . . ?
B2 B3 B1 108.07(15) . . ?
B2 B3 H3 121.1 . . ?
B2 B3 B4 60.26(13) . . ?
B2 B3 B5 108.91(17) . . ?
B4 B3 B1 108.07(16) . . ?
B4 B3 H3 121.9 . . ?
B4 B3 B5 60.61(14) . . ?
B5 B3 H3 121.8 . . ?
B2 B4 B4 108.31(15) . 2_656 ?
B2 B4 H4A 121.7 . . ?
B2 B4 B5 107.96(16) . . ?
B2 B4 B5 60.19(13) . 2_656 ?
B3 B4 B2 59.77(13) . . ?
B3 B4 B4 107.80(15) . 2_656 ?
B3 B4 H4A 122.0 . . ?
B3 B4 B5 107.97(16) . 2_656 ?
B3 B4 B5 59.91(14) . . ?
B4 B4 H4A 121.6 2_656 . ?
B4 B4 B5 60.38(16) 2_656 2_656 ?
B4 B4 B5 59.90(16) 2_656 . ?
B5 B4 H4A 121.4 2_656 . ?
B5 B4 H4A 121.7 . . ?
B5 B4 B5 108.30(17) 2_656 . ?
B1 B5 B2 59.90(12) . 2_656 ?
B1 B5 B3 60.07(12) . . ?
B1 B5 B4 107.46(17) . 2_656 ?
B1 B5 B4 107.41(16) . . ?
B1 B5 H5A 121.9 . . ?
B2 B5 B4 107.43(17) 2_656 . ?
B2 B5 H5A 121.9 2_656 . ?
B3 B5 B2 107.78(16) . 2_656 ?
B3 B5 B4 107.31(17) . 2_656 ?
B3 B5 B4 59.49(13) . . ?
B3 B5 H5A 122.0 . . ?
B4 B5 B2 59.73(14) 2_656 2_656 ?
B4 B5 B4 59.72(17) 2_656 . ?
B4 B5 H5A 122.2 . . ?
B4 B5 H5A 122.1 2_656 . ?
C21 C26 H26 109.0 . . ?
C21 C26 C27 108.7(10) . . ?
C21 C26 C28 107.4(10) . . ?
C27 C26 H26 109.0 . . ?
C28 C26 H26 109.0 . . ?
C28 C26 C27 113.8(13) . . ?
C26 C27 H27A 109.5 . . ?
C26 C27 H27B 109.5 . . ?
C26 C27 H27C 109.5 . . ?
H27A C27 H27B 109.5 . . ?
H27A C27 H27C 109.5 . . ?
H27B C27 H27C 109.5 . . ?
C26 C28 H28A 109.5 . . ?
C26 C28 H28B 109.5 . . ?
C26 C28 H28C 109.5 . . ?
H28A C28 H28B 109.5 . . ?
H28A C28 H28C 109.5 . . ?
H28B C28 H28C 109.5 . . ?
C21 C26B H26B 107.4 . . ?
C27B C26B C21 115.4(9) . . ?
C27B C26B H26B 107.4 . . ?
C28B C26B C21 114.5(6) . . ?
C28B C26B H26B 107.4 . . ?
C28B C26B C27B 104.4(7) . . ?
C26B C27B H27D 109.5 . . ?
C26B C27B H27E 109.5 . . ?
C26B C27B H27F 109.5 . . ?
H27D C27B H27E 109.5 . . ?
H27D C27B H27F 109.5 . . ?
H27E C27B H27F 109.5 . . ?
C26B C28B H28D 109.5 . . ?
C26B C28B H28E 109.5 . . ?
C26B C28B H28F 109.5 . . ?
H28D C28B H28E 109.5 . . ?
H28D C28B H28F 109.5 . . ?
H28E C28B H28F 109.5 . . ?
H32A C32 H32B 109.5 . . ?
H32A C32 H32C 109.5 . . ?
H32B C32 H32C 109.5 . . ?
C33 C32 H32A 109.5 . . ?
C33 C32 H32B 109.5 . . ?
C33 C32 H32C 109.5 . . ?
C34 C33 C32 123.4(5) . . ?
C34 C33 C38 115.2(5) . . ?
C38 C33 C32 121.4(5) . . ?
C33 C34 H34 118.4 . . ?
C35 C34 C33 123.3(5) . . ?
C35 C34 H34 118.4 . . ?
C34 C35 H35 119.7 . . ?
C36 C35 C34 120.5(6) . . ?
C36 C35 H35 119.7 . . ?
C35 C36 H36 120.0 . . ?
C35 C36 C37 120.0(7) . . ?
C37 C36 H36 120.0 . . ?
C36 C37 H37 118.0 . . ?
C36 C37 C38 123.9(5) . . ?
C38 C37 H37 118.0 . . ?
C33 C38 H38 121.5 . . ?
C37 C38 C33 117.1(5) . . ?
C37 C38 H38 121.5 . . ?

loop_
_geom_bond_atom_site_label_1
_geom_bond_atom_site_label_2
_geom_bond_distance
_geom_bond_site_symmetry_2
_geom_bond_publ_flag
Ni1 Si1 2.2803(8) . ?
Ni1 N3 1.9222(17) . ?
Ni1 N3 1.9221(16) 2_656 ?
Si1 Si2 2.2309(7) . ?
Si1 Si2 2.2309(7) 2_656 ?
Si2 N1 1.8583(16) . ?
Si2 N2 1.8530(16) . ?
Si2 C1 1.9360(19) . ?
Si2 C2 2.3046(19) . ?
N1 C2 1.335(3) . ?
N1 C9 1.497(2) . ?
N2 C2 1.338(3) . ?
N2 C13 1.487(2) . ?
N3 C18 1.334(3) . ?
N3 C20 1.428(3) . ?
C1 C1 1.672(3) 2_656 ?
C1 B1 1.724(3) 2_656 ?
C1 B1 1.713(3) . ?
C1 B2 1.724(3) . ?
C1 B3 1.714(3) . ?
C2 C3 1.494(3) . ?
C3 C4 1.395(3) . ?
C3 C8 1.387(3) . ?
C4 H4 0.9500 . ?
C4 C5 1.392(3) . ?
C5 H5 0.9500 . ?
C5 C6 1.380(4) . ?
C6 H6 0.9500 . ?
C6 C7 1.385(4) . ?
C7 H7 0.9500 . ?
C7 C8 1.389(3) . ?
C8 H8 0.9500 . ?
C9 C10 1.528(3) . ?
C9 C11 1.525(3) . ?
C9 C12 1.524(3) . ?
C10 H10A 0.9800 . ?
C10 H10B 0.9800 . ?
C10 H10C 0.9800 . ?
C11 H11A 0.9800 . ?
C11 H11B 0.9800 . ?
C11 H11C 0.9800 . ?
C12 H12A 0.9800 . ?
C12 H12B 0.9800 . ?
C12 H12C 0.9800 . ?
C13 C14 1.525(3) . ?
C13 C15 1.531(3) . ?
C13 C16 1.529(3) . ?
C14 H14A 0.9800 . ?
C14 H14B 0.9800 . ?
C14 H14C 0.9800 . ?
C15 H15A 0.9800 . ?
C15 H15B 0.9800 . ?
C15 H15C 0.9800 . ?
C16 H16A 0.9800 . ?
C16 H16B 0.9800 . ?
C16 H16C 0.9800 . ?
C17 H17 0.9500 . ?
C17 C18 1.398(2) . ?
C17 C18 1.398(2) 2_656 ?
C18 C19 1.516(3) . ?
C19 H19A 0.9800 . ?
C19 H19B 0.9800 . ?
C19 H19C 0.9800 . ?
C20 C21 1.407(3) . ?
C20 C25 1.409(3) . ?
C21 C22 1.393(4) . ?
C21 C26 1.489(12) . ?
C21 C26B 1.546(8) . ?
C22 H22 0.9500 . ?
C22 C23 1.374(5) . ?
C23 H23 0.9500 . ?
C23 C24 1.383(4) . ?
C24 H24 0.9500 . ?
C24 C25 1.398(3) . ?
C25 C29 1.515(3) . ?
C29 H29 1.0000 . ?
C29 C30 1.516(4) . ?
C29 C31 1.519(3) . ?
C30 H30A 0.9800 . ?
C30 H30B 0.9800 . ?
C30 H30C 0.9800 . ?
C31 H31A 0.9800 . ?
C31 H31B 0.9800 . ?
C31 H31C 0.9800 . ?
B1 C1 1.725(3) 2_656 ?
B1 H1 1.1200 . ?
B1 B2 1.777(3) 2_656 ?
B1 B3 1.779(3) . ?
B1 B5 1.774(3) . ?
B2 B1 1.777(3) 2_656 ?
B2 H2 1.1200 . ?
B2 B3 1.769(3) . ?
B2 B4 1.778(3) . ?
B2 B5 1.786(3) 2_656 ?
B3 H3 1.1200 . ?
B3 B4 1.773(3) . ?
B3 B5 1.780(3) . ?
B4 B4 1.781(5) 2_656 ?
B4 H4A 1.1200 . ?
B4 B5 1.793(4) . ?
B4 B5 1.784(4) 2_656 ?
B5 B2 1.786(3) 2_656 ?
B5 B4 1.784(4) 2_656 ?
B5 H5A 1.1200 . ?
C26 H26 1.0000 . ?
C26 C27 1.512(13) . ?
C26 C28 1.492(13) . ?
C27 H27A 0.9800 . ?
C27 H27B 0.9800 . ?
C27 H27C 0.9800 . ?
C28 H28A 0.9800 . ?
C28 H28B 0.9800 . ?
C28 H28C 0.9800 . ?
C26B H26B 1.0000 . ?
C26B C27B 1.544(10) . ?
C26B C28B 1.539(9) . ?
C27B H27D 0.9800 . ?
C27B H27E 0.9800 . ?
C27B H27F 0.9800 . ?
C28B H28D 0.9800 . ?
C28B H28E 0.9800 . ?
C28B H28F 0.9800 . ?
C32 H32A 0.9800 . ?
C32 H32B 0.9800 . ?
C32 H32C 0.9800 . ?
C32 C33 1.497(8) . ?
C33 C34 1.404(7) . ?
C33 C38 1.422(7) . ?
C34 H34 0.9500 . ?
C34 C35 1.354(8) . ?
C35 H35 0.9500 . ?
C35 C36 1.280(8) . ?
C36 H36 0.9500 . ?
C36 C37 1.353(7) . ?
C37 H37 0.9500 . ?
C37 C38 1.371(7) . ?
C38 H38 0.9500 . ?

loop_
_geom_torsion_atom_site_label_1
_geom_torsion_atom_site_label_2
_geom_torsion_atom_site_label_3
_geom_torsion_atom_site_label_4
_geom_torsion
_geom_torsion_site_symmetry_1
_geom_torsion_site_symmetry_2
_geom_torsion_site_symmetry_3
_geom_torsion_site_symmetry_4
_geom_torsion_publ_flag
Ni1 N3 C18 C17 0.8(3) . . . . ?
Ni1 N3 C18 C19 -177.92(15) . . . . ?
Ni1 N3 C20 C21 -86.3(2) . . . . ?
Ni1 N3 C20 C25 96.38(19) . . . . ?
Si1 Si2 N1 C2 -125.26(10) . . . . ?
Si1 Si2 N1 C9 46.5(2) . . . . ?
Si1 Si2 N2 C2 120.04(11) . . . . ?
Si1 Si2 N2 C13 -50.8(2) . . . . ?
Si2 N1 C2 N2 0.58(15) . . . . ?
Si2 N1 C2 C3 -174.78(18) . . . . ?
Si2 N1 C9 C10 102.7(2) . . . . ?
Si2 N1 C9 C11 -135.32(18) . . . . ?
Si2 N1 C9 C12 -16.9(3) . . . . ?
Si2 N2 C2 N1 -0.59(15) . . . . ?
Si2 N2 C2 C3 174.76(18) . . . . ?
Si2 N2 C13 C14 94.6(2) . . . . ?
Si2 N2 C13 C15 -22.9(3) . . . . ?
Si2 N2 C13 C16 -141.99(17) . . . . ?
Si2 C1 B1 C1 102.24(8) . . . 2_656 ?
Si2 C1 B1 B2 138.23(13) . . . 2_656 ?
Si2 C1 B1 B3 -119.86(14) . . . . ?
Si2 C1 B1 B5 -158.68(13) . . . . ?
Si2 C1 B2 B1 -104.51(18) . . . 2_656 ?
Si2 C1 B2 B3 114.33(18) . . . . ?
Si2 C1 B2 B4 153.84(14) . . . . ?
Si2 C1 B2 B5 -143.62(15) . . . 2_656 ?
Si2 C1 B3 B1 97.90(16) . . . . ?
Si2 C1 B3 B2 -120.50(16) . . . . ?
Si2 C1 B3 B4 -160.29(14) . . . . ?
Si2 C1 B3 B5 136.48(15) . . . . ?
N1 Si2 N2 C2 0.43(11) . . . . ?
N1 Si2 N2 C13 -170.4(2) . . . . ?
N1 C2 C3 C4 76.7(3) . . . . ?
N1 C2 C3 C8 -102.5(2) . . . . ?
N2 Si2 N1 C2 -0.43(11) . . . . ?
N2 Si2 N1 C9 171.3(2) . . . . ?
N2 C2 C3 C4 -97.8(2) . . . . ?
N2 C2 C3 C8 83.0(3) . . . . ?
N3 C20 C21 C22 -173.13(19) . . . . ?
N3 C20 C21 C26 5.0(7) . . . . ?
N3 C20 C21 C26B 6.3(5) . . . . ?
N3 C20 C25 C24 173.16(18) . . . . ?
N3 C20 C25 C29 -8.3(3) . . . . ?
C1 Si2 N1 C2 97.52(12) . . . . ?
C1 Si2 N1 C9 -90.7(2) . . . . ?
C1 Si2 N2 C2 -100.64(12) . . . . ?
C1 Si2 N2 C13 88.6(2) . . . . ?
C1 C1 B1 B2 35.99(11) 2_656 . . 2_656 ?
C1 C1 B1 B3 137.90(13) 2_656 . . . ?
C1 C1 B1 B5 99.08(15) 2_656 . . . ?
C1 C1 B2 B1 37.75(15) 2_656 . . 2_656 ?
C1 C1 B2 B3 -103.41(17) 2_656 . . . ?
C1 C1 B2 B4 -63.9(2) 2_656 . . . ?
C1 C1 B2 B5 -1.4(2) 2_656 . . 2_656 ?
C1 C1 B3 B1 -38.96(16) 2_656 . . . ?
C1 C1 B3 B2 102.64(17) 2_656 . . . ?
C1 C1 B3 B4 62.8(2) 2_656 . . . ?
C1 C1 B3 B5 -0.4(2) 2_656 . . . ?
C1 B1 B3 C1 36.25(12) 2_656 . . . ?
C1 B1 B3 B2 -34.18(14) . . . . ?
C1 B1 B3 B2 2.1(2) 2_656 . . . ?
C1 B1 B3 B4 -61.68(19) 2_656 . . . ?
C1 B1 B3 B4 -97.92(17) . . . . ?
C1 B1 B3 B5 -99.73(17) 2_656 . . . ?
C1 B1 B3 B5 -135.98(17) . . . . ?
C1 B1 B5 B2 -99.65(16) . . . 2_656 ?
C1 B1 B5 B2 -38.86(14) 2_656 . . 2_656 ?
C1 B1 B5 B3 98.97(17) 2_656 . . . ?
C1 B1 B5 B3 38.18(14) . . . . ?
C1 B1 B5 B4 0.8(2) . . . . ?
C1 B1 B5 B4 -1.3(2) 2_656 . . 2_656 ?
C1 B1 B5 B4 -62.1(2) . . . 2_656 ?
C1 B1 B5 B4 61.6(2) 2_656 . . . ?
C1 B2 B3 B1 33.92(14) . . . . ?
C1 B2 B3 B4 134.84(16) . . . . ?
C1 B2 B3 B5 97.33(16) . . . . ?
C1 B2 B4 B3 -38.93(14) . . . . ?
C1 B2 B4 B4 61.4(2) . . . 2_656 ?
C1 B2 B4 B5 99.27(17) . . . 2_656 ?
C1 B2 B4 B5 -2.0(2) . . . . ?
C1 B3 B4 B2 39.33(14) . . . . ?
C1 B3 B4 B4 -61.9(2) . . . 2_656 ?
C1 B3 B4 B5 -99.28(17) . . . . ?
C1 B3 B4 B5 1.9(2) . . . 2_656 ?
C1 B3 B5 B1 -38.05(15) . . . . ?
C1 B3 B5 B2 -0.5(2) . . . 2_656 ?
C1 B3 B5 B4 99.68(17) . . . . ?
C1 B3 B5 B4 62.5(2) . . . 2_656 ?
C2 Si2 N1 C9 171.7(3) . . . . ?
C2 Si2 N2 C13 -170.8(3) . . . . ?
C2 N1 C9 C10 -88.1(2) . . . . ?
C2 N1 C9 C11 33.8(3) . . . . ?
C2 N1 C9 C12 152.23(19) . . . . ?
C2 N2 C13 C14 -73.3(3) . . . . ?
C2 N2 C13 C15 169.26(19) . . . . ?
C2 N2 C13 C16 50.1(3) . . . . ?
C2 C3 C4 C5 -178.8(2) . . . . ?
C2 C3 C8 C7 178.72(19) . . . . ?
C3 C4 C5 C6 -0.1(4) . . . . ?
C4 C3 C8 C7 -0.4(3) . . . . ?
C4 C5 C6 C7 -0.2(4) . . . . ?
C5 C6 C7 C8 0.1(3) . . . . ?
C6 C7 C8 C3 0.2(3) . . . . ?
C8 C3 C4 C5 0.4(3) . . . . ?
C9 N1 C2 Si2 -172.8(2) . . . . ?
C9 N1 C2 N2 -172.24(18) . . . . ?
C9 N1 C2 C3 12.4(3) . . . . ?
C13 N2 C2 Si2 171.9(2) . . . . ?
C13 N2 C2 N1 171.34(18) . . . . ?
C13 N2 C2 C3 -13.3(3) . . . . ?
C18 N3 C20 C21 99.4(2) . . . . ?
C18 N3 C20 C25 -77.9(2) . . . . ?
C18 C17 C18 N3 -0.46(14) 2_656 . . . ?
C18 C17 C18 C19 178.36(19) 2_656 . . . ?
C20 N3 C18 C17 174.79(16) . . . . ?
C20 N3 C18 C19 -4.0(3) . . . . ?
C20 C21 C22 C23 -0.8(4) . . . . ?
C20 C21 C26 C27 131.7(9) . . . . ?
C20 C21 C26 C28 -104.8(13) . . . . ?
C20 C21 C26B C27B 157.1(7) . . . . ?
C20 C21 C26B C28B -81.7(11) . . . . ?
C20 C25 C29 C30 -89.7(3) . . . . ?
C20 C25 C29 C31 145.3(2) . . . . ?
C21 C20 C25 C24 -4.1(3) . . . . ?
C21 C20 C25 C29 174.51(19) . . . . ?
C21 C22 C23 C24 -2.4(4) . . . . ?
C22 C21 C26 C27 -50.1(13) . . . . ?
C22 C21 C26 C28 73.4(13) . . . . ?
C22 C21 C26B C27B -23.5(10) . . . . ?
C22 C21 C26B C28B 97.7(9) . . . . ?
C22 C23 C24 C25 2.4(4) . . . . ?
C23 C24 C25 C20 0.8(3) . . . . ?
C23 C24 C25 C29 -177.7(2) . . . . ?
C24 C25 C29 C30 88.8(3) . . . . ?
C24 C25 C29 C31 -36.2(3) . . . . ?
C25 C20 C21 C22 4.1(3) . . . . ?
C25 C20 C21 C26 -177.8(7) . . . . ?
C25 C20 C21 C26B -176.5(4) . . . . ?
B1 C1 B1 C1 -33.13(19) 2_656 . . 2_656 ?
B1 C1 B1 B2 2.9(2) 2_656 . . 2_656 ?
B1 C1 B1 B3 104.77(16) 2_656 . . . ?
B1 C1 B1 B5 65.96(18) 2_656 . . . ?
B1 C1 B2 B1 104.26(16) . . . 2_656 ?
B1 C1 B2 B3 -36.90(15) . . . . ?
B1 C1 B2 B3 -141.16(16) 2_656 . . . ?
B1 C1 B2 B4 -101.65(17) 2_656 . . . ?
B1 C1 B2 B4 2.6(2) . . . . ?
B1 C1 B2 B5 -39.11(15) 2_656 . . 2_656 ?
B1 C1 B2 B5 65.14(19) . . . 2_656 ?
B1 C1 B3 B1 -104.68(16) 2_656 . . . ?
B1 C1 B3 B2 141.60(16) . . . . ?
B1 C1 B3 B2 36.92(15) 2_656 . . . ?
B1 C1 B3 B4 101.81(17) . . . . ?
B1 C1 B3 B4 -2.9(2) 2_656 . . . ?
B1 C1 B3 B5 -66.1(2) 2_656 . . . ?
B1 C1 B3 B5 38.58(15) . . . . ?
B1 B2 B3 C1 -34.35(14) 2_656 . . . ?
B1 B2 B3 B1 -0.42(19) 2_656 . . . ?
B1 B2 B3 B4 100.50(17) 2_656 . . . ?
B1 B2 B3 B5 62.98(19) 2_656 . . . ?
B1 B2 B4 B3 -100.65(17) 2_656 . . . ?
B1 B2 B4 B4 -0.3(2) 2_656 . . 2_656 ?
B1 B2 B4 B5 37.55(15) 2_656 . . 2_656 ?
B1 B2 B4 B5 -63.7(2) 2_656 . . . ?
B1 B3 B4 B2 100.92(17) . . . . ?
B1 B3 B4 B4 -0.3(3) . . . 2_656 ?
B1 B3 B4 B5 63.5(2) . . . 2_656 ?
B1 B3 B4 B5 -37.69(16) . . . . ?
B1 B3 B5 B2 37.59(15) . . . 2_656 ?
B1 B3 B5 B4 137.73(17) . . . . ?
B1 B3 B5 B4 100.56(18) . . . 2_656 ?
B2 C1 B1 C1 -101.24(15) . . . 2_656 ?
B2 C1 B1 B2 -65.3(2) . . . 2_656 ?
B2 C1 B1 B3 36.66(15) . . . . ?
B2 C1 B1 B5 -2.2(2) . . . . ?
B2 C1 B3 B1 -141.60(16) . . . . ?
B2 C1 B3 B4 -39.79(15) . . . . ?
B2 C1 B3 B5 -103.02(17) . . . . ?
B2 B1 B3 C1 98.06(16) 2_656 . . . ?
B2 B1 B3 B2 63.88(18) 2_656 . . . ?
B2 B1 B3 B4 0.1(2) 2_656 . . . ?
B2 B1 B3 B5 -37.92(16) 2_656 . . . ?
B2 B1 B5 B3 137.82(17) 2_656 . . . ?
B2 B1 B5 B4 100.43(18) 2_656 . . . ?
B2 B1 B5 B4 37.52(16) 2_656 . . 2_656 ?
B2 B3 B4 B4 -101.2(2) . . . 2_656 ?
B2 B3 B4 B5 -37.45(16) . . . 2_656 ?
B2 B3 B4 B5 -138.61(17) . . . . ?
B2 B3 B5 B1 -100.37(17) . . . . ?
B2 B3 B5 B2 -62.78(19) . . . 2_656 ?
B2 B3 B5 B4 37.36(15) . . . . ?
B2 B3 B5 B4 0.2(2) . . . 2_656 ?
B2 B4 B5 B1 0.7(2) . . . . ?
B2 B4 B5 B2 63.8(2) . . . 2_656 ?
B2 B4 B5 B3 -36.91(15) . . . . ?
B2 B4 B5 B4 101.18(18) . . . 2_656 ?
B3 C1 B1 C1 -137.90(13) . . . 2_656 ?
B3 C1 B1 B2 -101.91(16) . . . 2_656 ?
B3 C1 B1 B5 -38.82(15) . . . . ?
B3 C1 B2 B1 141.16(16) . . . 2_656 ?
B3 C1 B2 B4 39.51(15) . . . . ?
B3 C1 B2 B5 102.04(17) . . . 2_656 ?
B3 B1 B5 B2 -137.82(17) . . . 2_656 ?
B3 B1 B5 B4 -37.39(16) . . . . ?
B3 B1 B5 B4 -100.30(18) . . . 2_656 ?
B3 B2 B4 B4 100.4(2) . . . 2_656 ?
B3 B2 B4 B5 36.97(16) . . . . ?
B3 B2 B4 B5 138.20(17) . . . 2_656 ?
B3 B4 B5 B1 37.65(15) . . . . ?
B3 B4 B5 B2 100.75(17) . . . 2_656 ?
B3 B4 B5 B4 138.09(15) . . . 2_656 ?
B4 B2 B3 C1 -134.84(16) . . . . ?
B4 B2 B3 B1 -100.92(17) . . . . ?
B4 B2 B3 B5 -37.51(15) . . . . ?
B4 B3 B5 B1 -137.73(17) . . . . ?
B4 B3 B5 B2 -100.14(19) . . . 2_656 ?
B4 B3 B5 B4 -37.17(15) . . . 2_656 ?
B4 B4 B5 B1 -100.43(16) 2_656 . . . ?
B4 B4 B5 B2 -37.33(12) 2_656 . . 2_656 ?
B4 B4 B5 B3 -138.09(15) 2_656 . . . ?
B5 B1 B3 C1 135.98(17) . . . . ?
B5 B1 B3 B2 101.80(18) . . . . ?
B5 B1 B3 B4 38.05(16) . . . . ?
B5 B2 B3 C1 -97.42(16) 2_656 . . . ?
B5 B2 B3 B1 -63.50(19) 2_656 . . . ?
B5 B2 B3 B4 37.42(15) 2_656 . . . ?
B5 B2 B3 B5 -0.09(19) 2_656 . . . ?
B5 B2 B4 B3 -138.20(17) 2_656 . . . ?
B5 B2 B4 B4 -37.84(19) 2_656 . . 2_656 ?
B5 B2 B4 B5 -101.23(17) 2_656 . . . ?
B5 B3 B4 B2 138.61(17) . . . . ?
B5 B3 B4 B4 37.37(19) . . . 2_656 ?
B5 B3 B4 B5 101.16(17) . . . 2_656 ?
B5 B4 B5 B1 -62.94(19) 2_656 . . . ?
B5 B4 B5 B2 0.2(2) 2_656 . . 2_656 ?
B5 B4 B5 B3 -100.59(17) 2_656 . . . ?
B5 B4 B5 B4 37.5(2) 2_656 . . 2_656 ?
C26 C21 C22 C23 -179.1(6) . . . . ?
C26B C21 C22 C23 179.8(5) . . . . ?
C32 C33 C34 C35 179.4(5) . . . . ?
C32 C33 C38 C37 -179.3(4) . . . . ?
C33 C34 C35 C36 -0.7(10) . . . . ?
C34 C33 C38 C37 1.1(6) . . . . ?
C34 C35 C36 C37 2.3(10) . . . . ?
C35 C36 C37 C38 -2.2(8) . . . . ?
C36 C37 C38 C33 0.4(7) . . . . ?
C38 C33 C34 C35 -1.0(8) . . . . ?
